data_2235345
loop_
_publ_author_name
'Ma, Jin-Ju'
'Qi, Ming-Hui'
'Hong, Ming-Huang'
'Lu, Jie'
'Ren, Guo-Bin'

_publ_section_title
;
 2-{[3-Methyl-4-(2,2,2-trifluoroethoxy)pyridin-2-yl]methylsulfanyl}-1<i>H</i>-benzimidazole
 propan-2-ol monosolvate: a second monoclinic polymorph
;
_journal_coeditor_code BG2460
_journal_issue 7
_journal_name_full 'Acta Crystallographica Section E'
_journal_page_first o2017
_journal_paper_doi 10.1107/S1600536812022143
_journal_volume 68
_journal_year 2012
_chemical_formula_iupac 'C16 H14 F3 N3 O S, C3 H8 O'
_chemical_formula_moiety 'C16 H14 F3 N3 O S, C3 H8 O'
_chemical_formula_sum 'C19 H22 F3 N3 O2 S'
_chemical_formula_weight 413.46
_chemical_name_systematic
;
2-{[3-Methyl-4-(2,2,2-trifluoroethoxy)pyridin-2-yl]methylsulfanyl}-
1<i>H</i>-benzimidazole propan-2-ol monosolvate
;
_space_group_IT_number 14
_symmetry_cell_setting monoclinic
_symmetry_space_group_name_Hall '-P 2ybc'
_symmetry_space_group_name_H-M 'P 1 21/c 1'
_atom_sites_solution_hydrogens geom
_atom_sites_solution_primary direct
_atom_sites_solution_secondary difmap
_audit_creation_method SHELXL-97
_cell_angle_alpha 90.00
_cell_angle_beta 116.255(2)
_cell_angle_gamma 90.00
_cell_formula_units_Z 4
_cell_length_a 17.4583(2)
_cell_length_b 7.41620(10)
_cell_length_c 16.9622(2)
_cell_measurement_reflns_used 3266
_cell_measurement_temperature 296(2)
_cell_measurement_theta_max 67.00
_cell_measurement_theta_min 6.06
_cell_volume 1969.60(5)
_computing_cell_refinement 'SAINT (Bruker, 2009)'
_computing_data_collection 'APEX2 (Bruker, 2009)'
_computing_data_reduction 'SAINT (Bruker, 2009)'
_computing_molecular_graphics 'SHELXTL (Sheldrick, 2008)'
_computing_publication_material 'SHELXTL (Sheldrick, 2008)'
_computing_structure_refinement 'SHELXL97 (Sheldrick, 2008)'
_computing_structure_solution 'SHELXS97 (Sheldrick, 2008)'
_diffrn_ambient_temperature 296(2)
_diffrn_detector_area_resol_mean 0
_diffrn_measured_fraction_theta_full 0.970
_diffrn_measured_fraction_theta_max 0.970
_diffrn_measurement_device_type 'Bruker APEXII'
_diffrn_measurement_method 'phi and omega scans'
_diffrn_radiation_monochromator graphite
_diffrn_radiation_source 'fine-focus sealed tube'
_diffrn_radiation_type CuK\a
_diffrn_radiation_wavelength 1.54178
_diffrn_reflns_av_R_equivalents 0.0172
_diffrn_reflns_av_sigmaI/netI 0.0189
_diffrn_reflns_limit_h_max 20
_diffrn_reflns_limit_h_min -19
_diffrn_reflns_limit_k_max 8
_diffrn_reflns_limit_k_min -8
_diffrn_reflns_limit_l_max 19
_diffrn_reflns_limit_l_min -20
_diffrn_reflns_number 13351
_diffrn_reflns_theta_full 67.00
_diffrn_reflns_theta_max 67.00
_diffrn_reflns_theta_min 6.06
_diffrn_standards_decay_% 0
_diffrn_standards_interval_count 0
_diffrn_standards_interval_time 0
_diffrn_standards_number 0
_exptl_absorpt_coefficient_mu 1.891
_exptl_absorpt_correction_T_max 0.7645
_exptl_absorpt_correction_T_min 0.5917
_exptl_absorpt_correction_type multi-scan
_exptl_absorpt_process_details '(SADABS; Bruker, 2009)'
_exptl_crystal_colour colorless
_exptl_crystal_density_diffrn 1.394
_exptl_crystal_density_method 'not measured'
_exptl_crystal_description column
_exptl_crystal_F_000 864
_exptl_crystal_size_max 0.31
_exptl_crystal_size_mid 0.23
_exptl_crystal_size_min 0.15
_refine_diff_density_max 0.375
_refine_diff_density_min -0.280
_refine_ls_extinction_coef 0.0024(3)
_refine_ls_extinction_expression Fc^*^=kFc[1+0.001xFc^2^\l^3^/sin(2\q)]^-1/4^
_refine_ls_extinction_method 'SHELXL97 (Sheldrick, 2008)'
_refine_ls_goodness_of_fit_ref 1.061
_refine_ls_hydrogen_treatment constr
_refine_ls_matrix_type full
_refine_ls_number_parameters 254
_refine_ls_number_reflns 3410
_refine_ls_number_restraints 0
_refine_ls_restrained_S_all 1.061
_refine_ls_R_factor_all 0.0410
_refine_ls_R_factor_gt 0.0401
_refine_ls_shift/su_max 0.002
_refine_ls_shift/su_mean 0.000
_refine_ls_structure_factor_coef Fsqd
_refine_ls_weighting_details 'calc w=1/[\s^2^(Fo^2^)+(0.0697P)^2^+0.5861P] where P=(Fo^2^+2Fc^2^)/3'
_refine_ls_weighting_scheme calc
_refine_ls_wR_factor_gt 0.1152
_refine_ls_wR_factor_ref 0.1158
_reflns_number_gt 3266
_reflns_number_total 3410
_reflns_threshold_expression I>2\s(I)
_cod_data_source_file bg2460.cif
_cod_data_source_block I
_cod_original_sg_symbol_H-M 'P 21/c'
_cod_database_code 2235345
_cod_database_fobs_code 2235345

loop_
_symmetry_equiv_pos_as_xyz
'x, y, z'
'-x, y+1/2, -z+1/2'
'-x, -y, -z'
'x, -y-1/2, z-1/2'

loop_
_atom_site_type_symbol
_atom_site_label
_atom_site_fract_x
_atom_site_fract_y
_atom_site_fract_z
_atom_site_U_iso_or_equiv
_atom_site_adp_type
_atom_site_calc_flag
_atom_site_refinement_flags
_atom_site_occupancy
_atom_site_symmetry_multiplicity
S S1 0.22271(3) 0.11157(5) 1.05242(3) 0.04524(17) Uani d . 1 1
O O1 0.09818(8) 0.61043(16) 0.71885(7) 0.0497(3) Uani d . 1 1
O O2 0.32047(8) 0.67645(16) 0.17242(10) 0.0573(4) Uani d . 1 1
H H2B 0.3016 0.5801 0.1800 0.086 Uiso calc R 1 1
N N1 0.28104(9) 0.32274(18) 1.20227(9) 0.0417(3) Uani d . 1 1
N N2 0.29844(8) 0.02492(18) 1.22301(8) 0.0419(3) Uani d . 1 1
H H2A 0.2958 -0.0880 1.2105 0.050 Uiso calc R 1 1
N N3 0.14436(10) 0.1600(2) 0.87641(9) 0.0476(4) Uani d . 1 1
F F1 0.13495(9) 0.8359(2) 0.61276(11) 0.0938(5) Uani d . 1 1
F F2 0.01560(8) 0.89596(15) 0.61011(8) 0.0681(3) Uani d . 1 1
F F3 0.02040(11) 0.76215(19) 0.50116(8) 0.0893(5) Uani d . 1 1
C C1 0.26983(10) 0.1637(2) 1.16472(10) 0.0375(3) Uani d . 1 1
C C1' 0.47122(13) 0.6930(4) 0.26857(17) 0.0747(6) Uani d . 1 1
H H1'A 0.4639 0.6167 0.3104 0.112 Uiso calc R 1 1
H H1'B 0.4658 0.8169 0.2816 0.112 Uiso calc R 1 1
H H1'C 0.5269 0.6734 0.2717 0.112 Uiso calc R 1 1
C C2 0.32070(10) 0.2857(2) 1.29233(11) 0.0415(4) Uani d . 1 1
C C2' 0.40380(12) 0.6487(3) 0.17709(15) 0.0594(5) Uani d . 1 1
H H2'A 0.4095 0.5217 0.1646 0.071 Uiso calc R 1 1
C C3 0.34706(13) 0.4014(3) 1.36387(13) 0.0556(5) Uani d . 1 1
H H3B 0.3384 0.5251 1.3561 0.067 Uiso calc R 1 1
C C3' 0.41146(15) 0.7633(4) 0.10808(17) 0.0729(6) Uani d . 1 1
H H3'A 0.3673 0.7311 0.0513 0.109 Uiso calc R 1 1
H H3'B 0.4663 0.7440 0.1092 0.109 Uiso calc R 1 1
H H3'C 0.4057 0.8880 0.1196 0.109 Uiso calc R 1 1
C C4 0.38645(14) 0.3274(3) 1.44666(13) 0.0631(5) Uani d . 1 1
H H4A 0.4048 0.4029 1.4954 0.076 Uiso calc R 1 1
C C5 0.39947(13) 0.1429(3) 1.45925(13) 0.0595(5) Uani d . 1 1
H H5A 0.4272 0.0979 1.5162 0.071 Uiso calc R 1 1
C C6 0.37235(11) 0.0253(3) 1.38953(11) 0.0519(4) Uani d . 1 1
H H6A 0.3803 -0.0985 1.3980 0.062 Uiso calc R 1 1
C C7 0.33245(10) 0.0997(2) 1.30578(11) 0.0408(4) Uani d . 1 1
C C8 0.20875(11) 0.3377(2) 1.00826(11) 0.0443(4) Uani d . 1 1
H H8A 0.1736 0.4076 1.0281 0.053 Uiso calc R 1 1
H H8B 0.2638 0.3969 1.0285 0.053 Uiso calc R 1 1
C C9 0.16630(10) 0.3261(2) 0.90919(10) 0.0385(3) Uani d . 1 1
C C10 0.15158(10) 0.4812(2) 0.85880(10) 0.0393(4) Uani d . 1 1
C C11 0.11201(10) 0.4568(2) 0.76766(10) 0.0405(4) Uani d . 1 1
C C12 0.08915(12) 0.2862(2) 0.73202(11) 0.0493(4) Uani d . 1 1
H H12A 0.0628 0.2686 0.6715 0.059 Uiso calc R 1 1
C C13 0.10670(13) 0.1429(2) 0.78931(12) 0.0536(5) Uani d . 1 1
H H13A 0.0913 0.0278 0.7657 0.064 Uiso calc R 1 1
C C14 0.05724(12) 0.5917(2) 0.62635(11) 0.0454(4) Uani d . 1 1
H H14A -0.0010 0.5500 0.6070 0.054 Uiso calc R 1 1
H H14B 0.0875 0.5051 0.6076 0.054 Uiso calc R 1 1
C C15 0.05779(11) 0.7721(3) 0.58855(11) 0.0495(4) Uani d . 1 1
C C16 0.17477(13) 0.6669(3) 0.89758(12) 0.0548(5) Uani d . 1 1
H H16A 0.1592 0.7539 0.8511 0.082 Uiso calc R 1 1
H H16B 0.2352 0.6730 0.9344 0.082 Uiso calc R 1 1
H H16C 0.1448 0.6924 0.9320 0.082 Uiso calc R 1 1

loop_
_atom_site_aniso_label
_atom_site_aniso_U_11
_atom_site_aniso_U_22
_atom_site_aniso_U_33
_atom_site_aniso_U_12
_atom_site_aniso_U_13
_atom_site_aniso_U_23
S1 0.0616(3) 0.0325(3) 0.0362(2) -0.00018(16) 0.0168(2) 0.00201(14)
O1 0.0649(8) 0.0411(7) 0.0345(6) -0.0002(5) 0.0143(5) 0.0050(5)
O2 0.0481(7) 0.0306(6) 0.0920(10) -0.0005(5) 0.0299(7) 0.0013(6)
N1 0.0517(8) 0.0324(7) 0.0404(7) 0.0030(6) 0.0199(6) 0.0036(5)
N2 0.0523(8) 0.0304(7) 0.0395(7) 0.0015(6) 0.0172(6) 0.0040(5)
N3 0.0613(9) 0.0367(7) 0.0395(8) -0.0012(6) 0.0174(7) 0.0000(6)
F1 0.0650(8) 0.1046(11) 0.1088(12) -0.0198(7) 0.0357(8) 0.0334(9)
F2 0.0844(8) 0.0471(7) 0.0706(8) 0.0098(5) 0.0322(7) 0.0056(5)
F3 0.1476(14) 0.0680(8) 0.0367(6) -0.0046(8) 0.0267(7) 0.0095(6)
C1 0.0419(8) 0.0318(8) 0.0383(8) 0.0007(6) 0.0172(7) 0.0037(6)
C1' 0.0519(11) 0.0715(15) 0.0859(16) 0.0019(10) 0.0171(11) 0.0122(12)
C2 0.0444(8) 0.0411(9) 0.0408(9) 0.0024(7) 0.0203(7) 0.0022(7)
C2' 0.0493(10) 0.0350(9) 0.0896(15) 0.0018(8) 0.0268(10) -0.0054(9)
C3 0.0682(12) 0.0485(11) 0.0517(11) -0.0001(9) 0.0280(9) -0.0078(8)
C3' 0.0667(13) 0.0789(16) 0.0785(15) -0.0071(11) 0.0369(12) -0.0080(12)
C4 0.0703(12) 0.0766(14) 0.0434(10) -0.0044(11) 0.0260(9) -0.0130(9)
C5 0.0584(11) 0.0791(14) 0.0382(9) 0.0024(10) 0.0188(8) 0.0082(9)
C6 0.0554(10) 0.0533(11) 0.0442(10) 0.0035(8) 0.0195(8) 0.0122(8)
C7 0.0419(8) 0.0412(9) 0.0401(8) 0.0006(6) 0.0190(7) 0.0044(6)
C8 0.0566(10) 0.0334(8) 0.0365(9) 0.0009(7) 0.0147(7) 0.0028(7)
C9 0.0404(8) 0.0363(8) 0.0365(8) 0.0010(6) 0.0149(6) 0.0004(6)
C10 0.0406(8) 0.0374(8) 0.0367(8) 0.0014(6) 0.0143(6) 0.0014(6)
C11 0.0425(8) 0.0388(8) 0.0375(8) 0.0016(7) 0.0152(6) 0.0044(7)
C12 0.0595(10) 0.0467(10) 0.0337(8) -0.0012(8) 0.0134(7) -0.0017(7)
C13 0.0726(12) 0.0376(9) 0.0421(9) -0.0051(8) 0.0176(9) -0.0053(7)
C14 0.0536(9) 0.0453(10) 0.0341(8) 0.0029(7) 0.0165(7) 0.0017(7)
C15 0.0548(10) 0.0539(11) 0.0365(8) -0.0026(8) 0.0170(7) 0.0045(7)
C16 0.0733(12) 0.0383(9) 0.0422(9) -0.0022(8) 0.0159(9) 0.0010(7)

loop_
_atom_type_symbol
_atom_type_description
_atom_type_scat_dispersion_real
_atom_type_scat_dispersion_imag
_atom_type_scat_source
C C 0.0181 0.0091 'International Tables Vol C Tables 4.2.6.8 and 6.1.1.4'
H H 0.0000 0.0000 'International Tables Vol C Tables 4.2.6.8 and 6.1.1.4'
N N 0.0311 0.0180 'International Tables Vol C Tables 4.2.6.8 and 6.1.1.4'
O O 0.0492 0.0322 'International Tables Vol C Tables 4.2.6.8 and 6.1.1.4'
F F 0.0727 0.0534 'International Tables Vol C Tables 4.2.6.8 and 6.1.1.4'
S S 0.3331 0.5567 'International Tables Vol C Tables 4.2.6.8 and 6.1.1.4'

loop_
_geom_angle_atom_site_label_1
_geom_angle_atom_site_label_2
_geom_angle_atom_site_label_3
_geom_angle
C1 S1 C8 99.09(8)
C11 O1 C14 117.24(13)
C2' O2 H2B 109.5
C1 N1 C2 104.42(13)
C1 N2 C7 106.91(13)
C1 N2 H2A 126.5
C7 N2 H2A 126.5
C13 N3 C9 117.35(15)
N1 C1 N2 113.52(14)
N1 C1 S1 128.56(12)
N2 C1 S1 117.92(12)
C2' C1' H1'A 109.5
C2' C1' H1'B 109.5
H1'A C1' H1'B 109.5
C2' C1' H1'C 109.5
H1'A C1' H1'C 109.5
H1'B C1' H1'C 109.5
C3 C2 N1 130.27(16)
C3 C2 C7 119.94(16)
N1 C2 C7 109.79(15)
O2 C2' C3' 108.28(17)
O2 C2' C1' 109.59(18)
C3' C2' C1' 112.37(18)
O2 C2' H2'A 108.8
C3' C2' H2'A 108.8
C1' C2' H2'A 108.8
C4 C3 C2 117.96(19)
C4 C3 H3B 121.0
C2 C3 H3B 121.0
C2' C3' H3'A 109.5
C2' C3' H3'B 109.5
H3'A C3' H3'B 109.5
C2' C3' H3'C 109.5
H3'A C3' H3'C 109.5
H3'B C3' H3'C 109.5
C3 C4 C5 121.61(19)
C3 C4 H4A 119.2
C5 C4 H4A 119.2
C6 C5 C4 121.53(18)
C6 C5 H5A 119.2
C4 C5 H5A 119.2
C5 C6 C7 116.97(19)
C5 C6 H6A 121.5
C7 C6 H6A 121.5
N2 C7 C6 132.68(16)
N2 C7 C2 105.36(14)
C6 C7 C2 121.96(17)
C9 C8 S1 108.55(11)
C9 C8 H8A 110.0
S1 C8 H8A 110.0
C9 C8 H8B 110.0
S1 C8 H8B 110.0
H8A C8 H8B 108.4
N3 C9 C10 124.55(15)
N3 C9 C8 115.14(14)
C10 C9 C8 120.30(14)
C9 C10 C11 116.09(15)
C9 C10 C16 123.33(14)
C11 C10 C16 120.58(14)
O1 C11 C12 123.98(14)
O1 C11 C10 115.48(14)
C12 C11 C10 120.53(15)
C13 C12 C11 117.74(16)
C13 C12 H12A 121.1
C11 C12 H12A 121.1
N3 C13 C12 123.72(17)
N3 C13 H13A 118.1
C12 C13 H13A 118.1
O1 C14 C15 107.09(14)
O1 C14 H14A 110.3
C15 C14 H14A 110.3
O1 C14 H14B 110.3
C15 C14 H14B 110.3
H14A C14 H14B 108.6
F1 C15 F2 106.44(17)
F1 C15 F3 107.37(16)
F2 C15 F3 106.68(16)
F1 C15 C14 113.07(16)
F2 C15 C14 113.23(14)
F3 C15 C14 109.68(15)
C10 C16 H16A 109.5
C10 C16 H16B 109.5
H16A C16 H16B 109.5
C10 C16 H16C 109.5
H16A C16 H16C 109.5
H16B C16 H16C 109.5

loop_
_geom_bond_atom_site_label_1
_geom_bond_atom_site_label_2
_geom_bond_distance
S1 C1 1.7517(16)
S1 C8 1.8088(17)
O1 C11 1.366(2)
O1 C14 1.414(2)
O2 C2' 1.436(2)
O2 H2B 0.8200
N1 C1 1.313(2)
N1 C2 1.397(2)
N2 C1 1.360(2)
N2 C7 1.376(2)
N2 H2A 0.8600
N3 C13 1.331(2)
N3 C9 1.337(2)
F1 C15 1.311(2)
F2 C15 1.326(2)
F3 C15 1.331(2)
C1' C2' 1.512(3)
C1' H1'A 0.9600
C1' H1'B 0.9600
C1' H1'C 0.9600
C2 C3 1.388(3)
C2 C7 1.398(2)
C2' C3' 1.499(3)
C2' H2'A 0.9800
C3 C4 1.375(3)
C3 H3B 0.9300
C3' H3'A 0.9600
C3' H3'B 0.9600
C3' H3'C 0.9600
C4 C5 1.388(3)
C4 H4A 0.9300
C5 C6 1.374(3)
C5 H5A 0.9300
C6 C7 1.390(2)
C6 H6A 0.9300
C8 C9 1.510(2)
C8 H8A 0.9700
C8 H8B 0.9700
C9 C10 1.387(2)
C10 C11 1.398(2)
C10 C16 1.502(2)
C11 C12 1.383(3)
C12 C13 1.380(3)
C12 H12A 0.9300
C13 H13A 0.9300
C14 C15 1.486(3)
C14 H14A 0.9700
C14 H14B 0.9700
C16 H16A 0.9600
C16 H16B 0.9600
C16 H16C 0.9600

loop_
_geom_hbond_atom_site_label_D
_geom_hbond_atom_site_label_H
_geom_hbond_atom_site_label_A
_geom_hbond_site_symmetry_A
_geom_hbond_distance_DH
_geom_hbond_distance_HA
_geom_hbond_distance_DA
_geom_hbond_angle_DHA
O2 H2B N1 1_554 0.82 2.01 2.8142(18) 167.1
N2 H2A O2 1_546 0.86 1.98 2.8027(18) 161.1

loop_
_geom_torsion_atom_site_label_1
_geom_torsion_atom_site_label_2
_geom_torsion_atom_site_label_3
_geom_torsion_atom_site_label_4
_geom_torsion
C2 N1 C1 N2 0.47(18)
C2 N1 C1 S1 179.51(12)
C7 N2 C1 N1 -0.99(18)
C7 N2 C1 S1 179.85(11)
C8 S1 C1 N1 6.99(17)
C8 S1 C1 N2 -174.00(12)
C1 N1 C2 C3 -179.33(18)
C1 N1 C2 C7 0.23(18)
N1 C2 C3 C4 -178.76(18)
C7 C2 C3 C4 1.7(3)
C2 C3 C4 C5 -0.3(3)
C3 C4 C5 C6 -1.1(3)
C4 C5 C6 C7 1.0(3)
C1 N2 C7 C6 -178.20(18)
C1 N2 C7 C2 1.05(17)
C5 C6 C7 N2 179.62(17)
C5 C6 C7 C2 0.5(3)
C3 C2 C7 N2 178.81(15)
N1 C2 C7 N2 -0.81(18)
C3 C2 C7 C6 -1.8(3)
N1 C2 C7 C6 178.54(15)
C1 S1 C8 C9 -178.94(12)
C13 N3 C9 C10 0.8(3)
C13 N3 C9 C8 179.99(15)
S1 C8 C9 N3 3.65(19)
S1 C8 C9 C10 -177.14(12)
N3 C9 C10 C11 -0.9(2)
C8 C9 C10 C11 179.94(14)
N3 C9 C10 C16 178.21(17)
C8 C9 C10 C16 -0.9(2)
C14 O1 C11 C12 0.6(2)
C14 O1 C11 C10 -179.17(14)
C9 C10 C11 O1 -179.78(13)
C16 C10 C11 O1 1.1(2)
C9 C10 C11 C12 0.5(2)
C16 C10 C11 C12 -178.69(17)
O1 C11 C12 C13 -179.70(17)
C10 C11 C12 C13 0.0(3)
C9 N3 C13 C12 -0.2(3)
C11 C12 C13 N3 -0.2(3)
C11 O1 C14 C15 -174.15(14)
O1 C14 C15 F1 59.7(2)
O1 C14 C15 F2 -61.42(19)
O1 C14 C15 F3 179.55(15)

loop_
_cod_related_entry_id
_cod_related_entry_database
_cod_related_entry_code
1 ChemSpider 30657842
